data_1001602
loop_
_publ_author_name
'Watson, I M'
'Borel, M M'
'Chardon, J'
'Leclaire, A'

_publ_section_title
;
Structure of the trivalent molybdenum metaphosphate Mo(PO~3~)~3~
;
_journal_coden_ASTM JSSCBI
_journal_name_full 'Journal of Solid State Chemistry'
_journal_page_first 253
_journal_page_last 256
_journal_paper_doi 10.1006/jssc.1994.1225
_journal_volume 111
_journal_year 1994
_chemical_formula_structural 'Mo (P O3)3'
_chemical_formula_sum 'Mo O9 P3'
_chemical_name_systematic 'Molybdenum(III) catena-phosphate'
_space_group_IT_number 9
_symmetry_cell_setting monoclinic
_symmetry_Int_Tables_number 9
_symmetry_space_group_name_Hall 'I -2ya'
_symmetry_space_group_name_H-M 'I 1 a 1'
_cell_angle_alpha 90
_cell_angle_beta 97.74(1)
_cell_angle_gamma 90
_cell_formula_units_Z 12
_cell_length_a 10.819(1)
_cell_length_b 19.515(3)
_cell_length_c 9.609(1)
_cell_volume 2010.3
_refine_ls_R_factor_all 0.024
_cod_database_code 1001602

loop_
_symmetry_equiv_pos_as_xyz
x,y,z
1/2+x,-y,z
1/2+x,1/2+y,1/2+z
x,1/2-y,1/2+z

loop_
_atom_site_label
_atom_site_type_symbol
_atom_site_symmetry_multiplicity
_atom_site_Wyckoff_symbol
_atom_site_fract_x
_atom_site_fract_y
_atom_site_fract_z
_atom_site_occupancy
_atom_site_attached_hydrogens
_atom_site_calc_flag
Mo1 Mo3+ 4 a 0. 0.17096(1) 0. 1. 0 d
Mo2 Mo3+ 4 a 0.50301(3) 0.16133(1) 0.00075(4) 1. 0 d
Mo3 Mo3+ 4 a 0.48049(2) 0.99422(1) 0.51493(3) 1. 0 d
P1 P5+ 4 a 0.13457(8) 0.11402(4) 0.32050(9) 1. 0 d
P2 P5+ 4 a 0.34401(8) 0.11293(4) 0.69318(9) 1. 0 d
P3 P5+ 4 a 0.13263(8) 0.05395(4) 0.82716(9) 1. 0 d
P4 P5+ 4 a 0.72401(8) 0.10814(5) 0.5176(1) 1. 0 d
P5 P5+ 4 a 0.34834(8) 0.05238(4) 0.19737(9) 1. 0 d
P6 P5+ 4 a 0.64779(8) 0.22342(4) 0.31077(9) 1. 0 d
P7 P5+ 4 a 0.85918(8) 0.21809(4) 0.6848(1) 1. 0 d
P8 P5+ 4 a 0.26594(8) 0.22652(4) 0.4909(1) 1. 0 d
P9 P5+ 4 a 0.75198(9) 0.06020(5) -0.0035(1) 1. 0 d
O1 O2- 4 a 0.8906(2) 0.2532(1) 0.0504(3) 1. 0 d
O2 O2- 4 a -0.0341(3) 0.1943(1) 0.7884(3) 1. 0 d
O3 O2- 4 a 0.8379(3) 0.1130(2) -0.0451(3) 1. 0 d
O4 O2- 4 a 0.1043(3) 0.0851(2) -0.0401(3) 1. 0 d
O5 O2- 4 a 0.1528(3) 0.2380(2) 0.0247(4) 1. 0 d
O6 O2- 4 a 0.0362(3) 0.1427(2) 0.2132(3) 1. 0 d
O7 O2- 4 a 0.5501(3) 0.2149(2) 0.1877(3) 1. 0 d
O8 O2- 4 a 0.3670(3) 0.2328(2) -0.0583(3) 1. 0 d
O9 O2- 4 a 0.6321(3) 0.2191(2) -0.0925(3) 1. 0 d
O10 O2- 4 a 0.6346(3) 0.0826(2) 0.0476(4) 1. 0 d
O11 O2- 4 a 0.3702(3) 0.1083(2) 0.0999(3) 1. 0 d
O12 O2- 4 a 0.4491(3) 0.1138(2) 0.8090(3) 1. 0 d
O13 O2- 4 a 0.6278(3) 0.0623(2) 0.5629(4) 1. 0 d
O14 O2- 4 a 0.4462(3) 0.0395(2) 0.3182(3) 1. 0 d
O15 O2- 4 a 0.5224(3) -0.0364(2) 0.7248(3) 1. 0 d
O16 O2- 4 a 0.5926(3) -0.0818(2) 0.4456(3) 1. 0 d
O17 O2- 4 a 0.3520(3) 0.0619(2) 0.5803(3) 1. 0 d
O18 O2- 4 a 0.3382(3) -0.0782(2) 0.4736(4) 1. 0 d
O19 O2- 4 a 0.2163(3) 0.0604(2) 0.2492(3) 1. 0 d
O20 O2- 4 a 0.2354(3) 0.1710(2) 0.3725(3) 1. 0 d
O21 O2- 4 a 0.3251(3) 0.1866(2) 0.6279(3) 1. 0 d
O22 O2- 4 a 0.2165(3) 0.1048(2) 0.7544(4) 1. 0 d
O23 O2- 4 a 0.2226(3) -0.0102(2) 0.8662(3) 1. 0 d
O24 O2- 4 a 0.6582(3) 0.1538(2) 0.3944(4) 1. 0 d
O25 O2- 4 a 0.7585(3) 0.1599(1) 0.6473(3) 1. 0 d
O26 O2- 4 a 0.3303(3) -0.0174(2) 0.1161(3) 1. 0 d
O27 O2- 4 a 0.7810(2) 0.2728(1) 0.7586(3) 1. 0 d

loop_
_atom_type_symbol
_atom_type_oxidation_number
Mo3+ 3.000
P5+ 5.000
O2- -2.000
